data_7042051
loop_
_publ_author_name
'Buchowicz, W\/lodzimierz'
'Banach, \/Lukasz'
'Kami\'nski, Rados\/law'
'Buchalski, Piotr'

_publ_section_title
;
 Axially chiral racemic half-sandwich nickel(ii) complexes by ring-closing
 metathesis.
;
_journal_issue 12
_journal_name_full 'Dalton transactions (Cambridge, England : 2003)'
_journal_page_first 3805
_journal_page_last 3808
_journal_paper_doi 10.1039/c6dt04811k
_journal_volume 46
_journal_year 2017
_chemical_formula_moiety 'C27 H35 Br1 N2 Ni1'
_chemical_formula_sum 'C27 H35 Br N2 Ni'
_chemical_formula_weight 526.2
_space_group_IT_number 14
_symmetry_cell_setting monoclinic
_symmetry_Int_Tables_number 14
_symmetry_space_group_name_Hall '-P 2ybc'
_symmetry_space_group_name_H-M 'P 1 21/c 1'
_audit_creation_method
;
 JANA2006, V. Petricek et al., Z. Kristallogr. 2014, 229, 345
;
_audit_update_record
;
2017-01-21 deposited with the CCDC.
2017-02-13 downloaded from the CCDC.
;
_cell_angle_alpha 90
_cell_angle_beta 94.406(3)
_cell_angle_gamma 90
_cell_formula_units_Z 4
_cell_length_a 18.1581(5)
_cell_length_b 10.2051(4)
_cell_length_c 14.2066(7)
_cell_measurement_reflns_used 6701
_cell_measurement_temperature 100
_cell_measurement_theta_max 31.691
_cell_measurement_theta_min 2.421
_cell_volume 2624.78(18)
_computing_data_collection
;
 CRYSALISPRO (Rigaku Oxford Diffraction, 2015)
;
_computing_molecular_graphics
;
 Diamond - Crystal and Molecular Structure Visualization
 Crystal Impact - Dr. H. Putz & Dr. K. Brandenburg GbR, Germany
;
_computing_publication_material
;
 JANA2006, V. Petricek et al., Z. Kristallogr. 2014, 229, 345
;
_computing_structure_refinement
;
 JANA2006, V. Petricek et al., Z. Kristallogr. 2014, 229, 345
;
_computing_structure_solution
;
 SUPERFLIP, L. Palatinus, G. Chapuis, J. Appl. Cryst. 2007, 40, 786
;
_diffrn_ambient_temperature 100
_diffrn_measured_fraction_theta_full 0.98
_diffrn_measured_fraction_theta_max 0.94
_diffrn_measurement_device 'Agilent Technologies Opal detector'
_diffrn_measurement_device_type 'CCD detector'
_diffrn_measurement_method \w-scans
_diffrn_radiation_monochromator 'multi-layer optics'
_diffrn_radiation_probe x-ray
_diffrn_radiation_source 'microfocus source'
_diffrn_radiation_type 'Mo K\a'
_diffrn_radiation_wavelength 0.71073
_diffrn_reflns_av_R_equivalents 0.073
_diffrn_reflns_av_unetI/netI 0.0765
_diffrn_reflns_limit_h_max 28
_diffrn_reflns_limit_h_min -26
_diffrn_reflns_limit_k_max 15
_diffrn_reflns_limit_k_min -16
_diffrn_reflns_limit_l_max 20
_diffrn_reflns_limit_l_min -21
_diffrn_reflns_number 37112
_diffrn_reflns_theta_full 34.06
_diffrn_reflns_theta_max 34.76
_diffrn_reflns_theta_min 2.25
_exptl_absorpt_coefficient_mu 2.277
_exptl_absorpt_correction_T_max 1.00000
_exptl_absorpt_correction_T_min 0.74222
_exptl_absorpt_correction_type multi-scan
_exptl_absorpt_process_details
;
CrysAlisPro 1.171.38.41 (Rigaku Oxford Diffraction, 2015)
Empirical absorption correction using spherical harmonics,
 implemented in SCALE3 ABSPACK scaling algorithm.
;
_exptl_crystal_colour red
_exptl_crystal_density_diffrn 1.3315
_exptl_crystal_description plate
_exptl_crystal_F_000 1096
_exptl_crystal_size_max 0.214
_exptl_crystal_size_mid 0.115
_exptl_crystal_size_min 0.029
_refine_diff_density_max 0.61
_refine_diff_density_min -0.53
_refine_ls_extinction_method none
_refine_ls_goodness_of_fit_gt 1.25
_refine_ls_goodness_of_fit_ref 1.15
_refine_ls_hydrogen_treatment constr
_refine_ls_number_constraints 140
_refine_ls_number_parameters 280
_refine_ls_number_reflns 10655
_refine_ls_number_restraints 0
_refine_ls_R_factor_all 0.0985
_refine_ls_R_factor_gt 0.0422
_refine_ls_shift/su_max 0.0039
_refine_ls_shift/su_mean 0.0001
_refine_ls_structure_factor_coef F
_refine_ls_weighting_details w=1/(\s^2^(F)+0.0001F^2^)
_refine_ls_weighting_scheme sigma
_refine_ls_wR_factor_gt 0.0383
_refine_ls_wR_factor_ref 0.0463
_reflns_number_gt 6189
_reflns_number_total 10655
_reflns_threshold_expression I>3\s(I)
_cod_data_source_file c6dt04811k2.cif
_cod_data_source_block 3
_cod_depositor_comments
;
The following automatic conversions were performed:

'_diffrn_radiation_probe' value 'X-ray' changed to 'x-ray' according
to
/usr/data/users/saulius/crontab/automatic-downloads/rss-feeds/RSC/lib/dictionaries/cif_core.dic
dictionary named 'cif_core.dic' version 2.4.2 from 2011-04-26.

Automatic conversion script
Id: cif_fix_values 4268 2015-11-12 08:31:59Z antanas 

 Adding full bibliography for 7042051--7042052.cif.
;
_cod_original_formula_sum 'C27 H35 Br1 N2 Ni1'
_cod_database_code 7042051

loop_
_space_group_symop_id
_space_group_symop_operation_xyz
1 x,y,z
2 -x,y+1/2,-z+1/2
3 -x,-y,-z
4 x,-y+1/2,z+1/2

loop_
_atom_site_label
_atom_site_type_symbol
_atom_site_fract_x
_atom_site_fract_y
_atom_site_fract_z
_atom_site_adp_type
_atom_site_U_iso_or_equiv
_atom_site_site_symmetry_multiplicity
_atom_site_occupancy
_atom_site_calc_flag
Br1 Br 0.163894(11) 0.15372(2) 0.689978(17) Uani 0.01815(6) 4 1 d
Ni1 Ni 0.212900(14) 0.35958(3) 0.73179(2) Uani 0.01339(8) 4 1 d
N1 N 0.05971(9) 0.44673(19) 0.72395(13) Uani 0.0142(5) 4 1 d
N2 N 0.11824(9) 0.53926(19) 0.61592(12) Uani 0.0124(5) 4 1 d
C1 C 0.31361(12) 0.4618(3) 0.70931(19) Uani 0.0240(8) 4 1 d
C2 C 0.27250(12) 0.5162(3) 0.78140(19) Uani 0.0261(8) 4 1 d
C3 C 0.27371(12) 0.4260(3) 0.85863(19) Uani 0.0247(8) 4 1 d
C4 C 0.30759(11) 0.3122(3) 0.82823(16) Uani 0.0189(7) 4 1 d
C5 C 0.33357(11) 0.3345(3) 0.73497(16) Uani 0.0180(7) 4 1 d
C6 C 0.38065(12) 0.2396(3) 0.68300(18) Uani 0.0267(8) 4 1 d
C7 C 0.35853(16) 0.2447(4) 0.5769(2) Uani 0.0484(13) 4 1 d
C8 C 0.37327(13) 0.0993(3) 0.7181(2) Uani 0.0336(9) 4 1 d
C9 C 0.46259(12) 0.2844(3) 0.7002(2) Uani 0.0343(9) 4 1 d
C10 C 0.49066(13) 0.2950(3) 0.8007(2) Uani 0.0372(10) 4 1 d
C11 C 0.54359(17) 0.2204(4) 0.8410(2) Uani 0.0593(15) 4 1 d
C12 C 0.07233(12) 0.6987(3) 0.89246(19) Uani 0.0305(9) 4 1 d
C13 C 0.08312(11) 0.5727(3) 0.90815(16) Uani 0.0247(8) 4 1 d
C14 C 0.02644(13) 0.4695(3) 0.88893(16) Uani 0.0227(7) 4 1 d
C15 C 0.04416(12) 0.3754(2) 0.80940(15) Uani 0.0176(6) 4 1 d
C16 C 0.12777(11) 0.4537(2) 0.68980(15) Uani 0.0133(6) 4 1 d
C17 C 0.00941(11) 0.5257(2) 0.67280(16) Uani 0.0166(6) 4 1 d
C18 C 0.04578(11) 0.5844(2) 0.60455(16) Uani 0.0153(6) 4 1 d
C19 C 0.17635(10) 0.5829(2) 0.55932(15) Uani 0.0133(6) 4 1 d
C20 C 0.20841(11) 0.7052(2) 0.57851(16) Uani 0.0157(6) 4 1 d
C21 C 0.26537(11) 0.7437(3) 0.52404(17) Uani 0.0213(7) 4 1 d
C22 C 0.28870(11) 0.6650(3) 0.45117(17) Uani 0.0201(7) 4 1 d
C23 C 0.25318(11) 0.5458(2) 0.43311(16) Uani 0.0184(7) 4 1 d
C24 C 0.19681(11) 0.5016(2) 0.48640(15) Uani 0.0149(6) 4 1 d
C25 C 0.18224(13) 0.7964(2) 0.65232(18) Uani 0.0240(7) 4 1 d
C26 C 0.35241(13) 0.7050(3) 0.39544(19) Uani 0.0291(8) 4 1 d
C27 C 0.16094(12) 0.3704(2) 0.46709(16) Uani 0.0186(7) 4 1 d
H1 H 0.325109 0.504201 0.654399 Uiso 0.0288 4 1 d
H2 H 0.248802 0.597087 0.778695 Uiso 0.0313 4 1 d
H3 H 0.255588 0.440151 0.917253 Uiso 0.0296 4 1 d
H4 H 0.312757 0.234403 0.862187 Uiso 0.0227 4 1 d
H7a H 0.39124 0.190217 0.544116 Uiso 0.0581 4 1 d
H7b H 0.308767 0.213656 0.565122 Uiso 0.0581 4 1 d
H7c H 0.361705 0.333338 0.555008 Uiso 0.0581 4 1 d
H8a H 0.402204 0.041943 0.68207 Uiso 0.0404 4 1 d
H8b H 0.390575 0.094571 0.783534 Uiso 0.0404 4 1 d
H8c H 0.32237 0.073148 0.710616 Uiso 0.0404 4 1 d
H9a H 0.494022 0.225624 0.66763 Uiso 0.0411 4 1 d
H9b H 0.469105 0.367619 0.668878 Uiso 0.0411 4 1 d
H10 H 0.469739 0.358056 0.83768 Uiso 0.0447 4 1 d
H11a H 0.558351 0.230912 0.904667 Uiso 0.0712 4 1 d
H11b H 0.566077 0.157274 0.805621 Uiso 0.0712 4 1 d
H12a H 0.111184 0.757467 0.90352 Uiso 0.0366 4 1 d
H12b H 0.025872 0.72891 0.870333 Uiso 0.0366 4 1 d
H13 H 0.129657 0.546521 0.933088 Uiso 0.0297 4 1 d
H14a H -0.021245 0.510085 0.873385 Uiso 0.0272 4 1 d
H14b H 0.020706 0.419961 0.94618 Uiso 0.0272 4 1 d
H15a H 0.086513 0.322021 0.830185 Uiso 0.0212 4 1 d
H15b H 0.002707 0.316798 0.795415 Uiso 0.0212 4 1 d
H17 H -0.040158 0.536457 0.683283 Uiso 0.0199 4 1 d
H18 H 0.026253 0.643171 0.559202 Uiso 0.0183 4 1 d
H21 H 0.288511 0.82383 0.536446 Uiso 0.0255 4 1 d
H23 H 0.267525 0.493895 0.383894 Uiso 0.022 4 1 d
H25a H 0.166076 0.746067 0.703988 Uiso 0.0288 4 1 d
H25b H 0.222046 0.852889 0.674825 Uiso 0.0288 4 1 d
H25c H 0.14193 0.848301 0.625218 Uiso 0.0288 4 1 d
H26a H 0.363962 0.795577 0.407447 Uiso 0.035 4 1 d
H26b H 0.394737 0.652078 0.414067 Uiso 0.035 4 1 d
H26c H 0.339087 0.692886 0.329306 Uiso 0.035 4 1 d
H27a H 0.171171 0.341052 0.405247 Uiso 0.0223 4 1 d
H27b H 0.180241 0.308251 0.51332 Uiso 0.0223 4 1 d
H27c H 0.10852 0.378352 0.470399 Uiso 0.0223 4 1 d

loop_
_atom_site_aniso_label
_atom_site_aniso_type_symbol
_atom_site_aniso_U_11
_atom_site_aniso_U_22
_atom_site_aniso_U_33
_atom_site_aniso_U_12
_atom_site_aniso_U_13
_atom_site_aniso_U_23
Br1 Br 0.01756(10) 0.01315(11) 0.02394(13) -0.00139(8) 0.00287(9) -0.00191(10)
Ni1 Ni 0.01256(12) 0.01195(14) 0.01548(14) 0.00015(10) -0.00006(10) 0.00047(12)
N1 N 0.0150(8) 0.0149(10) 0.0131(9) 0.0006(7) 0.0043(7) 0.0005(8)
N2 N 0.0125(8) 0.0131(9) 0.0119(9) 0.0001(6) 0.0027(7) 0.0000(7)
C1 C 0.0163(10) 0.0234(14) 0.0312(14) -0.0067(9) -0.0054(10) 0.0086(11)
C2 C 0.0196(11) 0.0172(13) 0.0392(16) -0.0006(9) -0.0122(11) -0.0029(12)
C3 C 0.0215(11) 0.0264(15) 0.0249(13) 0.0033(10) -0.0068(10) -0.0079(11)
C4 C 0.0157(10) 0.0223(13) 0.0181(12) -0.0003(9) -0.0026(9) 0.0036(10)
C5 C 0.0114(9) 0.0236(13) 0.0186(11) -0.0029(8) -0.0009(8) 0.0041(10)
C6 C 0.0168(10) 0.0391(17) 0.0247(14) 0.0055(10) 0.0045(10) -0.0010(12)
C7 C 0.0396(16) 0.081(3) 0.0248(16) 0.0248(17) 0.0060(13) -0.0054(17)
C8 C 0.0210(12) 0.0297(16) 0.0507(19) 0.0043(10) 0.0066(12) -0.0120(14)
C9 C 0.0172(11) 0.0418(19) 0.0446(18) 0.0035(11) 0.0084(11) 0.0138(15)
C10 C 0.0180(12) 0.0411(19) 0.052(2) -0.0050(11) -0.0035(12) -0.0011(16)
C11 C 0.0370(17) 0.067(3) 0.070(3) 0.0056(17) -0.0186(19) 0.009(2)
C12 C 0.0451(16) 0.0281(16) 0.0175(13) -0.0045(12) -0.0023(12) -0.0033(12)
C13 C 0.0243(12) 0.0338(16) 0.0165(12) 0.0019(10) 0.0046(10) -0.0071(11)
C14 C 0.0314(12) 0.0222(14) 0.0153(12) 0.0023(10) 0.0084(10) 0.0000(10)
C15 C 0.0203(10) 0.0167(12) 0.0165(11) -0.0006(8) 0.0054(9) 0.0040(9)
C16 C 0.0163(9) 0.0124(11) 0.0116(10) -0.0012(8) 0.0032(8) -0.0025(8)
C17 C 0.0149(9) 0.0154(11) 0.0198(12) 0.0029(8) 0.0032(8) -0.0008(9)
C18 C 0.0131(9) 0.0175(12) 0.0152(11) 0.0036(8) 0.0007(8) -0.0004(9)
C19 C 0.0125(9) 0.0162(11) 0.0114(10) 0.0006(8) 0.0022(8) 0.0019(9)
C20 C 0.0156(9) 0.0172(12) 0.0141(11) 0.0023(8) 0.0005(8) 0.0027(9)
C21 C 0.0177(10) 0.0174(13) 0.0287(14) -0.0008(9) 0.0018(9) 0.0046(11)
C22 C 0.0142(9) 0.0259(14) 0.0208(12) 0.0018(9) 0.0060(8) 0.0086(10)
C23 C 0.0203(10) 0.0204(13) 0.0152(11) 0.0044(9) 0.0066(9) 0.0019(10)
C24 C 0.0141(9) 0.0173(12) 0.0131(11) 0.0032(8) -0.0003(8) 0.0018(9)
C25 C 0.0257(12) 0.0162(13) 0.0303(14) 0.0001(9) 0.0030(11) -0.0006(11)
C26 C 0.0222(11) 0.0316(16) 0.0349(16) 0.0025(10) 0.0109(11) 0.0130(13)
C27 C 0.0198(10) 0.0188(13) 0.0175(11) 0.0000(9) 0.0033(9) -0.0033(10)

loop_
_atom_type_symbol
_atom_type_scat_dispersion_real
_atom_type_scat_dispersion_imag
_atom_type_scat_source
_atom_type_scat_Cromer_Mann_a1
_atom_type_scat_Cromer_Mann_b1
_atom_type_scat_Cromer_Mann_a2
_atom_type_scat_Cromer_Mann_b2
_atom_type_scat_Cromer_Mann_a3
_atom_type_scat_Cromer_Mann_b3
_atom_type_scat_Cromer_Mann_a4
_atom_type_scat_Cromer_Mann_b4
_atom_type_scat_Cromer_Mann_c
C 0.0033 0.0016 'International Tables Vol C tables 4.2.6.8 and 6.1.1.4' 2.31 20.843901 1.02 10.2075 1.5886 0.5687 0.865 51.651199 0.2156
H 0.0000 0.0000 'International Tables Vol C tables 4.2.6.8 and 6.1.1.4' 0.493002 10.5109 0.322912 26.1257 0.140191 3.14236 0.04081 57.799702 0.003038
Br -0.2901 2.4595 'International Tables Vol C tables 4.2.6.8 and 6.1.1.4' 17.1789 2.1723 5.2358 16.579599 5.6377 0.2609 3.9851 41.4328 2.9557
N 0.0061 0.0033 'International Tables Vol C tables 4.2.6.8 and 6.1.1.4' 12.2126 0.0057 3.1322 9.8933 2.0125 28.997499 1.1663 0.5826 -11.529
Ni 0.3393 1.1124 'International Tables Vol C tables 4.2.6.8 and 6.1.1.4' 12.8376 3.8785 7.292 0.2565 4.4438 12.1763 2.38 66.342102 1.0341

loop_
_geom_angle_atom_site_label_1
_geom_angle_atom_site_label_2
_geom_angle_atom_site_label_3
_geom_angle
Ni1 Br1 N1 54.01(3)
Br1 Ni1 C1 135.15(8)
Br1 Ni1 C2 168.22(7)
Br1 Ni1 C3 131.05(8)
Br1 Ni1 C4 103.16(8)
Br1 Ni1 C5 105.02(8)
Br1 Ni1 C16 95.22(6)
C1 Ni1 C2 39.77(10)
C1 Ni1 C3 65.39(10)
C1 Ni1 C4 63.90(10)
C1 Ni1 C5 37.21(11)
C1 Ni1 C16 113.15(9)
C2 Ni1 C3 39.94(11)
C2 Ni1 C4 65.16(11)
C2 Ni1 C5 65.20(10)
C2 Ni1 C16 96.40(9)
C3 Ni1 C4 37.78(11)
C3 Ni1 C5 64.74(10)
C3 Ni1 C16 117.54(9)
C4 Ni1 C5 38.93(10)
C4 Ni1 C16 155.22(9)
C5 Ni1 C16 149.21(10)
Br1 N1 C15 80.45(11)
Br1 N1 C16 59.64(11)
Br1 N1 C17 138.52(14)
C15 N1 C16 123.98(15)
C15 N1 C17 124.41(17)
C16 N1 C17 111.32(17)
C16 N2 C18 111.30(17)
C16 N2 C19 124.72(17)
C18 N2 C19 123.91(18)
Ni1 C1 C2 65.42(13)
Ni1 C1 C5 73.48(14)
Ni1 C1 H1 126.8
C2 C1 C5 108.4(3)
C2 C1 H1 125.83
C5 C1 H1 125.75
Ni1 C2 C1 74.81(16)
Ni1 C2 C3 74.66(16)
Ni1 C2 H2 116.91
C1 C2 C3 108.8(2)
C1 C2 H2 125.59
C3 C2 H2 125.61
Ni1 C3 C2 65.40(15)
Ni1 C3 C4 71.89(15)
Ni1 C3 H3 127.27
C2 C3 C4 106.2(2)
C2 C3 H3 126.95
C4 C3 H3 126.86
Ni1 C4 C3 70.33(13)
Ni1 C4 C5 71.82(13)
Ni1 C4 H4 124.15
C3 C4 C5 109.4(3)
C3 C4 H4 125.29
C5 C4 H4 125.32
Ni1 C5 C1 69.31(11)
Ni1 C5 C4 69.26(11)
Ni1 C5 C6 131.27(17)
C1 C5 C4 106.8(2)
C1 C5 C6 127.8(3)
C4 C5 C6 125.1(3)
C5 C6 C7 110.0(2)
C5 C6 C8 111.8(2)
C5 C6 C9 107.6(2)
C7 C6 C8 109.3(3)
C7 C6 C9 108.7(2)
C8 C6 C9 109.35(19)
C6 C7 H7a 109.38
C6 C7 H7b 109.49
C6 C7 H7c 109.46
H7a C7 H7b 109.49
H7a C7 H7c 109.47
H7b C7 H7c 109.53
C6 C8 H8a 109.42
C6 C8 H8b 109.49
C6 C8 H8c 109.44
H8a C8 H8b 109.55
H8a C8 H8c 109.44
H8b C8 H8c 109.49
C6 C9 C10 115.2(2)
C6 C9 H9a 109.48
C6 C9 H9b 109.48
C10 C9 H9a 109.46
C10 C9 H9b 109.44
H9a C9 H9b 103.05
C9 C10 C11 124.1(3)
C9 C10 H10 117.95
C11 C10 H10 117.98
C10 C11 H11a 120.05
C10 C11 H11b 119.96
H11a C11 H11b 120
C13 C12 H12a 119.98
C13 C12 H12b 120.02
H12a C12 H12b 120
C12 C13 C14 124.75(19)
C12 C13 H13 117.63
C14 C13 H13 117.62
C13 C14 C15 113.38(19)
C13 C14 H14a 109.47
C13 C14 H14b 109.44
C15 C14 H14a 109.55
C15 C14 H14b 109.45
H14a C14 H14b 105.23
N1 C15 C14 111.39(19)
N1 C15 H15a 109.52
N1 C15 H15b 109.44
C14 C15 H15a 109.52
C14 C15 H15b 109.39
H15a C15 H15b 107.51
Ni1 C16 N1 127.36(13)
Ni1 C16 N2 128.61(14)
N1 C16 N2 103.96(16)
N1 C17 C18 107.14(17)
N1 C17 H17 126.41
C18 C17 H17 126.45
N2 C18 C17 106.28(19)
N2 C18 H18 126.87
C17 C18 H18 126.86
N2 C19 C20 118.6(2)
N2 C19 C24 118.45(18)
C20 C19 C24 123.0(2)
C19 C20 C21 117.4(2)
C19 C20 C25 122.6(2)
C21 C20 C25 120.0(2)
C20 C21 C22 121.8(2)
C20 C21 H21 119.02
C22 C21 H21 119.16
C21 C22 C23 118.4(2)
C21 C22 C26 121.4(2)
C23 C22 C26 120.2(2)
C22 C23 C24 122.1(2)
C22 C23 H23 118.98
C24 C23 H23 118.91
C19 C24 C23 117.27(19)
C19 C24 C27 121.7(2)
C23 C24 C27 121.0(2)
C20 C25 H25a 109.45
C20 C25 H25b 109.43
C20 C25 H25c 109.5
H25a C25 H25b 109.42
H25a C25 H25c 109.53
H25b C25 H25c 109.5
C22 C26 H26a 109.44
C22 C26 H26b 109.44
C22 C26 H26c 109.5
H26a C26 H26b 109.44
H26a C26 H26c 109.49
H26b C26 H26c 109.52
C24 C27 H27a 109.41
C24 C27 H27b 109.43
C24 C27 H27c 109.45
H27a C27 H27b 109.47
H27a C27 H27c 109.52
H27b C27 H27c 109.54

loop_
_geom_bond_atom_site_label_1
_geom_bond_atom_site_label_2
_geom_bond_distance
Br1 Ni1 2.3403(4)
Br1 N1 3.590(2)
Ni1 C1 2.150(2)
Ni1 C2 2.026(3)
Ni1 C3 2.149(3)
Ni1 C4 2.169(2)
Ni1 C5 2.2036(19)
Ni1 C16 1.8774(18)
N1 C15 1.462(3)
N1 C16 1.364(2)
N1 C17 1.382(3)
N2 C16 1.367(2)
N2 C18 1.391(2)
N2 C19 1.444(3)
C1 C2 1.425(4)
C1 C5 1.390(4)
C1 H1 0.9297
C2 C3 1.431(4)
C2 H2 0.9303
C3 C4 1.398(4)
C3 H3 0.9303
C4 C5 1.457(4)
C4 H4 0.9302
C5 C6 1.521(4)
C6 C7 1.531(4)
C6 C8 1.525(4)
C6 C9 1.557(3)
C7 H7a 0.9602
C7 H7b 0.9595
C7 H7c 0.9598
C8 H8a 0.9599
C8 H8b 0.9592
C8 H8c 0.9606
C9 C10 1.483(4)
C9 H9a 0.9695
C9 H9b 0.9702
C10 C11 1.321(4)
C10 H10 0.9304
C11 H11a 0.9296
C11 H11b 0.9304
C12 C13 1.317(4)
C12 H12a 0.9304
C12 H12b 0.9296
C13 C14 1.483(4)
C13 H13 0.9306
C14 C15 1.536(4)
C14 H14a 0.9692
C14 H14b 0.9703
C15 H15a 0.9692
C15 H15b 0.9705
C17 C18 1.354(4)
C17 H17 0.9298
C18 H18 0.9309
C19 C20 1.396(3)
C19 C24 1.400(4)
C20 C21 1.396(3)
C20 C25 1.506(4)
C21 C22 1.400(4)
C21 H21 0.9299
C22 C23 1.391(3)
C22 C26 1.508(3)
C23 C24 1.395(3)
C23 H23 0.93
C24 C27 1.505(3)
C25 H25a 0.9601
C25 H25b 0.9605
C25 H25c 0.9592
C26 H26a 0.9603
C26 H26b 0.96
C26 H26c 0.9594
C27 H27a 0.9601
C27 H27b 0.9599
C27 H27c 0.9593

loop_
_geom_torsion_atom_site_label_1
_geom_torsion_atom_site_label_2
_geom_torsion_atom_site_label_3
_geom_torsion_atom_site_label_4
_geom_torsion
Br1 Ni1 C16 N2 -112.60(17)
